data_2232671
loop_
_publ_author_name
'Saeed, Sohail'
'Rashid, Naghmana'
'Jasinski, Jerry P.'
'Golen, James A.'

_publ_section_title
;
 1-Benzoyl-3-(naphthalen-1-yl)thiourea
;
_journal_coeditor_code FK2043
_journal_issue 12
_journal_name_full 'Acta Crystallographica Section E'
_journal_page_first o3187
_journal_paper_doi 10.1107/S160053681104582X
_journal_volume 67
_journal_year 2011
_chemical_formula_iupac 'C18 H14 N2 O S'
_chemical_formula_moiety 'C18 H14 N2 O S'
_chemical_formula_sum 'C18 H14 N2 O S'
_chemical_formula_weight 306.37
_chemical_name_systematic
;
1-Benzoyl-3-(naphthalen-1-yl)thiourea
;
_space_group_IT_number 14
_symmetry_cell_setting monoclinic
_symmetry_space_group_name_Hall '-P 2yn'
_symmetry_space_group_name_H-M 'P 1 21/n 1'
_atom_sites_solution_hydrogens geom
_atom_sites_solution_primary direct
_atom_sites_solution_secondary difmap
_cell_angle_alpha 90.00
_cell_angle_beta 92.126(12)
_cell_angle_gamma 90.00
_cell_formula_units_Z 4
_cell_length_a 9.7368(14)
_cell_length_b 5.2256(10)
_cell_length_c 28.619(4)
_cell_measurement_reflns_used 1307
_cell_measurement_temperature 173(2)
_cell_measurement_theta_max 32.26
_cell_measurement_theta_min 3.47
_cell_volume 1455.2(4)
_computing_cell_refinement '<i>CrysAlis PRO</i> (Oxford Diffraction, 2010)'
_computing_data_collection '<i>CrysAlis PRO</i> (Oxford Diffraction, 2010)'
_computing_data_reduction '<i>CrysAlis RED</i> (Oxford Diffraction, 2010)'
_computing_molecular_graphics '<i>SHELXTL</i> (Sheldrick, 2008)'
_computing_publication_material '<i>SHELXTL</i> (Sheldrick, 2008)'
_computing_structure_refinement '<i>SHELXL97</i> (Sheldrick, 2008)'
_computing_structure_solution '<i>SHELXS97</i> (Sheldrick, 2008)'
_diffrn_ambient_temperature 173(2)
_diffrn_detector_area_resol_mean 16.1500
_diffrn_measured_fraction_theta_full 0.998
_diffrn_measured_fraction_theta_max 0.998
_diffrn_measurement_device_type 'Oxford Diffraction Xcalibur Eos Gemini'
_diffrn_measurement_method '\w scans'
_diffrn_radiation_monochromator graphite
_diffrn_radiation_source 'Enhance (Mo) X-ray Source'
_diffrn_radiation_type MoK\a
_diffrn_radiation_wavelength 0.71073
_diffrn_reflns_av_R_equivalents 0.0815
_diffrn_reflns_av_sigmaI/netI 0.0797
_diffrn_reflns_limit_h_max 12
_diffrn_reflns_limit_h_min -12
_diffrn_reflns_limit_k_max 6
_diffrn_reflns_limit_k_min -6
_diffrn_reflns_limit_l_max 37
_diffrn_reflns_limit_l_min -34
_diffrn_reflns_number 12731
_diffrn_reflns_theta_full 25.00
_diffrn_reflns_theta_max 27.87
_diffrn_reflns_theta_min 3.96
_exptl_absorpt_coefficient_mu 0.225
_exptl_absorpt_correction_T_max 0.9822
_exptl_absorpt_correction_T_min 0.9253
_exptl_absorpt_correction_type multi-scan
_exptl_absorpt_process_details
;
(CrysAlis RED; Oxford Diffraction, 2010)
;
_exptl_crystal_colour colourless
_exptl_crystal_density_diffrn 1.398
_exptl_crystal_density_method 'not measured'
_exptl_crystal_description rod
_exptl_crystal_F_000 640
_exptl_crystal_size_max 0.35
_exptl_crystal_size_mid 0.08
_exptl_crystal_size_min 0.08
_refine_diff_density_max 0.250
_refine_diff_density_min -0.358
_refine_ls_extinction_method none
_refine_ls_goodness_of_fit_ref 1.047
_refine_ls_hydrogen_treatment mixed
_refine_ls_matrix_type full
_refine_ls_number_parameters 205
_refine_ls_number_reflns 3460
_refine_ls_number_restraints 2
_refine_ls_restrained_S_all 1.047
_refine_ls_R_factor_all 0.1107
_refine_ls_R_factor_gt 0.0622
_refine_ls_shift/su_max 0.001
_refine_ls_shift/su_mean 0.000
_refine_ls_structure_factor_coef Fsqd
_refine_ls_weighting_details 'calc w=1/[\s^2^(Fo^2^)+(0.0427P)^2^+0.1745P] where P=(Fo^2^+2Fc^2^)/3'
_refine_ls_weighting_scheme calc
_refine_ls_wR_factor_gt 0.1130
_refine_ls_wR_factor_ref 0.1349
_reflns_number_gt 2206
_reflns_number_total 3460
_reflns_threshold_expression I>2sigma(I)
_cod_data_source_file fk2043.cif
_cod_data_source_block I
_cod_original_sg_symbol_H-M 'P 21/n'
_cod_database_code 2232671
_cod_database_fobs_code 2232671

loop_
_symmetry_equiv_pos_as_xyz
'x, y, z'
'-x+1/2, y+1/2, -z+1/2'
'-x, -y, -z'
'x-1/2, -y-1/2, z-1/2'

loop_
_atom_site_type_symbol
_atom_site_label
_atom_site_fract_x
_atom_site_fract_y
_atom_site_fract_z
_atom_site_U_iso_or_equiv
_atom_site_adp_type
_atom_site_calc_flag
_atom_site_refinement_flags
_atom_site_occupancy
_atom_site_symmetry_multiplicity
S S1 0.63172(7) 0.32704(17) 0.54848(3) 0.0446(2) Uani d . 1 1
O O1 0.28206(18) 0.5576(4) 0.63936(6) 0.0395(5) Uani d . 1 1
N N1 0.4117(2) 0.5657(4) 0.57512(7) 0.0300(5) Uani d D 1 1
H H1 0.423(3) 0.632(5) 0.5480(7) 0.036 Uiso d D 1 1
N N2 0.4889(2) 0.2542(4) 0.62654(7) 0.0280(5) Uani d D 1 1
H H2 0.421(2) 0.315(5) 0.6413(9) 0.034 Uiso d D 1 1
C C1 0.2515(3) 1.0084(5) 0.54374(9) 0.0313(6) Uani d . 1 1
H H1A 0.3367 0.9825 0.5293 0.038 Uiso calc R 1 1
C C2 0.1632(3) 1.1966(5) 0.52738(10) 0.0413(7) Uani d . 1 1
H H2A 0.1872 1.2993 0.5016 0.050 Uiso calc R 1 1
C C3 0.0399(3) 1.2359(6) 0.54847(11) 0.0427(7) Uani d . 1 1
H H3A -0.0216 1.3642 0.5369 0.051 Uiso calc R 1 1
C C4 0.0059(3) 1.0899(6) 0.58617(10) 0.0407(7) Uani d . 1 1
H H4A -0.0784 1.1195 0.6010 0.049 Uiso calc R 1 1
C C5 0.0929(3) 0.9015(5) 0.60260(10) 0.0364(7) Uani d . 1 1
H H5A 0.0685 0.8010 0.6287 0.044 Uiso calc R 1 1
C C6 0.2167(2) 0.8566(5) 0.58122(8) 0.0257(5) Uani d . 1 1
C C7 0.3049(2) 0.6496(5) 0.60124(8) 0.0272(6) Uani d . 1 1
C C8 0.5082(2) 0.3745(5) 0.58638(9) 0.0292(6) Uani d . 1 1
C C9 0.5611(2) 0.0543(5) 0.64982(9) 0.0268(6) Uani d . 1 1
C C10 0.6612(2) -0.0889(5) 0.62991(9) 0.0331(6) Uani d . 1 1
H H10A 0.6876 -0.0526 0.5990 0.040 Uiso calc R 1 1
C C11 0.7248(3) -0.2889(6) 0.65515(10) 0.0395(7) Uani d . 1 1
H H11A 0.7964 -0.3833 0.6415 0.047 Uiso calc R 1 1
C C12 0.6859(3) -0.3498(5) 0.69861(10) 0.0379(7) Uani d . 1 1
H H12A 0.7289 -0.4890 0.7147 0.046 Uiso calc R 1 1
C C13 0.5827(2) -0.2094(5) 0.72029(9) 0.0297(6) Uani d . 1 1
C C14 0.5195(2) -0.0002(5) 0.69628(8) 0.0261(5) Uani d . 1 1
C C15 0.4192(2) 0.1399(5) 0.71991(9) 0.0306(6) Uani d . 1 1
H H15A 0.3758 0.2818 0.7048 0.037 Uiso calc R 1 1
C C16 0.3832(3) 0.0759(5) 0.76395(9) 0.0354(7) Uani d . 1 1
H H16A 0.3159 0.1740 0.7791 0.043 Uiso calc R 1 1
C C17 0.4444(3) -0.1323(5) 0.78703(9) 0.0371(7) Uani d . 1 1
H H17A 0.4181 -0.1770 0.8176 0.045 Uiso calc R 1 1
C C18 0.5413(3) -0.2703(5) 0.76558(9) 0.0339(6) Uani d . 1 1
H H18A 0.5826 -0.4119 0.7815 0.041 Uiso calc R 1 1

loop_
_atom_site_aniso_label
_atom_site_aniso_U_11
_atom_site_aniso_U_22
_atom_site_aniso_U_33
_atom_site_aniso_U_12
_atom_site_aniso_U_13
_atom_site_aniso_U_23
S1 0.0376(4) 0.0694(6) 0.0275(4) 0.0166(4) 0.0126(3) 0.0087(4)
O1 0.0407(11) 0.0504(12) 0.0283(11) 0.0153(10) 0.0124(8) 0.0099(9)
N1 0.0283(11) 0.0381(13) 0.0239(12) 0.0030(10) 0.0044(9) 0.0055(10)
N2 0.0248(11) 0.0373(13) 0.0223(11) 0.0044(10) 0.0066(9) 0.0002(9)
C1 0.0320(14) 0.0316(15) 0.0304(15) -0.0021(12) 0.0043(11) -0.0020(12)
C2 0.0535(18) 0.0349(16) 0.0356(16) 0.0020(14) 0.0032(14) 0.0069(13)
C3 0.0403(16) 0.0390(17) 0.0485(19) 0.0075(14) -0.0042(14) 0.0044(14)
C4 0.0312(15) 0.0450(18) 0.0460(18) 0.0060(14) 0.0049(13) 0.0053(14)
C5 0.0315(14) 0.0396(17) 0.0384(16) 0.0038(13) 0.0063(12) 0.0069(13)
C6 0.0249(13) 0.0277(14) 0.0245(13) -0.0005(11) 0.0015(10) -0.0014(11)
C7 0.0261(13) 0.0317(14) 0.0241(13) -0.0010(11) 0.0055(10) -0.0017(11)
C8 0.0233(13) 0.0381(16) 0.0260(14) 0.0033(12) 0.0009(10) -0.0009(12)
C9 0.0237(12) 0.0276(14) 0.0289(14) -0.0001(11) 0.0003(10) -0.0024(11)
C10 0.0285(14) 0.0390(16) 0.0319(15) 0.0033(12) 0.0017(11) -0.0021(12)
C11 0.0312(15) 0.0408(17) 0.0463(18) 0.0070(13) -0.0002(13) -0.0087(14)
C12 0.0376(15) 0.0348(16) 0.0409(17) 0.0019(13) -0.0050(13) 0.0004(13)
C13 0.0276(13) 0.0270(14) 0.0340(15) -0.0040(11) -0.0040(11) -0.0003(11)
C14 0.0258(13) 0.0260(13) 0.0263(14) -0.0058(11) -0.0010(10) -0.0011(10)
C15 0.0305(14) 0.0312(14) 0.0301(14) 0.0025(12) 0.0022(11) 0.0024(11)
C16 0.0394(15) 0.0372(16) 0.0302(15) 0.0005(13) 0.0074(12) 0.0024(12)
C17 0.0410(16) 0.0426(17) 0.0279(15) -0.0078(14) 0.0029(12) 0.0076(13)
C18 0.0381(15) 0.0286(14) 0.0342(15) -0.0080(13) -0.0083(12) 0.0053(12)

loop_
_atom_type_symbol
_atom_type_description
_atom_type_scat_dispersion_real
_atom_type_scat_dispersion_imag
_atom_type_scat_source
C C 0.0033 0.0016 'International Tables Vol C Tables 4.2.6.8 and 6.1.1.4'
H H 0.0000 0.0000 'International Tables Vol C Tables 4.2.6.8 and 6.1.1.4'
N N 0.0061 0.0033 'International Tables Vol C Tables 4.2.6.8 and 6.1.1.4'
O O 0.0106 0.0060 'International Tables Vol C Tables 4.2.6.8 and 6.1.1.4'
S S 0.1246 0.1234 'International Tables Vol C Tables 4.2.6.8 and 6.1.1.4'

loop_
_geom_angle_atom_site_label_1
_geom_angle_atom_site_label_2
_geom_angle_atom_site_label_3
_geom_angle
C7 N1 C8 128.1(2)
C7 N1 H1 119.1(18)
C8 N1 H1 112.8(18)
C8 N2 C9 132.4(2)
C8 N2 H2 112.6(18)
C9 N2 H2 115.0(18)
C2 C1 C6 120.3(2)
C2 C1 H1A 119.9
C6 C1 H1A 119.9
C1 C2 C3 120.1(3)
C1 C2 H2A 120.0
C3 C2 H2A 120.0
C4 C3 C2 120.0(3)
C4 C3 H3A 120.0
C2 C3 H3A 120.0
C5 C4 C3 120.4(3)
C5 C4 H4A 119.8
C3 C4 H4A 119.8
C4 C5 C6 120.3(3)
C4 C5 H5A 119.9
C6 C5 H5A 119.9
C1 C6 C5 119.0(2)
C1 C6 C7 124.2(2)
C5 C6 C7 116.8(2)
O1 C7 N1 121.8(2)
O1 C7 C6 120.7(2)
N1 C7 C6 117.5(2)
N2 C8 N1 114.9(2)
N2 C8 S1 128.4(2)
N1 C8 S1 116.76(19)
C10 C9 N2 123.9(2)
C10 C9 C14 120.5(2)
N2 C9 C14 115.6(2)
C9 C10 C11 120.0(3)
C9 C10 H10A 120.0
C11 C10 H10A 120.0
C12 C11 C10 121.1(3)
C12 C11 H11A 119.5
C10 C11 H11A 119.5
C11 C12 C13 120.8(3)
C11 C12 H12A 119.6
C13 C12 H12A 119.6
C12 C13 C18 121.4(2)
C12 C13 C14 119.5(2)
C18 C13 C14 119.1(2)
C15 C14 C13 117.5(2)
C15 C14 C9 124.4(2)
C13 C14 C9 118.1(2)
C16 C15 C14 121.4(2)
C16 C15 H15A 119.3
C14 C15 H15A 119.3
C15 C16 C17 120.7(3)
C15 C16 H16A 119.7
C17 C16 H16A 119.7
C18 C17 C16 119.6(3)
C18 C17 H17A 120.2
C16 C17 H17A 120.2
C17 C18 C13 121.7(3)
C17 C18 H18A 119.2
C13 C18 H18A 119.2

loop_
_geom_bond_atom_site_label_1
_geom_bond_atom_site_label_2
_geom_bond_distance
S1 C8 1.667(2)
O1 C7 1.220(3)
N1 C7 1.375(3)
N1 C8 1.401(3)
N1 H1 0.859(16)
N2 C8 1.329(3)
N2 C9 1.412(3)
N2 H2 0.861(16)
C1 C2 1.377(4)
C1 C6 1.386(3)
C1 H1A 0.9500
C2 C3 1.379(4)
C2 H2A 0.9500
C3 C4 1.372(4)
C3 H3A 0.9500
C4 C5 1.370(4)
C4 H4A 0.9500
C5 C6 1.392(3)
C5 H5A 0.9500
C6 C7 1.483(3)
C9 C10 1.370(3)
C9 C14 1.433(3)
C10 C11 1.401(4)
C10 H10A 0.9500
C11 C12 1.351(4)
C11 H11A 0.9500
C12 C13 1.407(4)
C12 H12A 0.9500
C13 C18 1.408(4)
C13 C14 1.419(3)
C14 C15 1.413(3)
C15 C16 1.362(3)
C15 H15A 0.9500
C16 C17 1.395(4)
C16 H16A 0.9500
C17 C18 1.353(4)
C17 H17A 0.9500
C18 H18A 0.9500

loop_
_geom_hbond_atom_site_label_D
_geom_hbond_atom_site_label_H
_geom_hbond_atom_site_label_A
_geom_hbond_site_symmetry_A
_geom_hbond_distance_DH
_geom_hbond_distance_HA
_geom_hbond_distance_DA
_geom_hbond_angle_DHA
N2 H2 O1 . 0.861(16) 1.85(2) 2.600(3) 144(2)
N1 H1 S1 3_666 0.859(16) 2.80(2) 3.591(2) 153(2)
C15 H15A O1 . 0.95 2.51 3.411(3) 158.9

loop_
_geom_torsion_atom_site_label_1
_geom_torsion_atom_site_label_2
_geom_torsion_atom_site_label_3
_geom_torsion_atom_site_label_4
_geom_torsion
C6 C1 C2 C3 0.4(4)
C1 C2 C3 C4 0.9(5)
C2 C3 C4 C5 -1.1(5)
C3 C4 C5 C6 0.1(4)
C2 C1 C6 C5 -1.5(4)
C2 C1 C6 C7 180.0(2)
C4 C5 C6 C1 1.2(4)
C4 C5 C6 C7 179.9(2)
C8 N1 C7 O1 -0.4(4)
C8 N1 C7 C6 180.0(2)
C1 C6 C7 O1 165.4(3)
C5 C6 C7 O1 -13.2(4)
C1 C6 C7 N1 -15.0(4)
C5 C6 C7 N1 166.4(2)
C9 N2 C8 N1 179.7(2)
C9 N2 C8 S1 -0.6(4)
C7 N1 C8 N2 3.1(4)
C7 N1 C8 S1 -176.7(2)
C8 N2 C9 C10 -10.9(4)
C8 N2 C9 C14 171.5(3)
N2 C9 C10 C11 -178.1(2)
C14 C9 C10 C11 -0.6(4)
C9 C10 C11 C12 2.2(4)
C10 C11 C12 C13 -1.7(4)
C11 C12 C13 C18 -179.9(2)
C11 C12 C13 C14 -0.5(4)
C12 C13 C14 C15 -178.2(2)
C18 C13 C14 C15 1.2(3)
C12 C13 C14 C9 2.0(3)
C18 C13 C14 C9 -178.6(2)
C10 C9 C14 C15 178.8(2)
N2 C9 C14 C15 -3.5(4)
C10 C9 C14 C13 -1.5(3)
N2 C9 C14 C13 176.2(2)
C13 C14 C15 C16 -0.5(4)
C9 C14 C15 C16 179.2(2)
C14 C15 C16 C17 -0.4(4)
C15 C16 C17 C18 0.7(4)
C16 C17 C18 C13 0.0(4)
C12 C13 C18 C17 178.4(3)
C14 C13 C18 C17 -0.9(4)

loop_
_cod_related_entry_id
_cod_related_entry_database
_cod_related_entry_code
1 ChemSpider 610950
